data_7158895
loop_
_publ_author_name
'Caltagirone, Claudia'
'Picci, Giacomo'
'Quesada, Roberto'
'Carreira-Barral, Israel'
'Alonso-Carrillo, Daniel'
'Milia, Jessica'
'Busonera, Chiara'

_publ_section_title
;
 The role of indolyl substituents in squaramide-based anionophores
;
_journal_name_full 'Organic &amp; Biomolecular Chemistry'
_journal_paper_doi 10.1039/D2OB01444K
_journal_year 2022
_chemical_formula_moiety '0.5(Cl), 0.5(C20 H11 F6 N3 O2), 0.5(C16 H36 N)'
_chemical_formula_sum 'C18 H23.5 Cl0.5 F3 N2 O'
_chemical_formula_weight 358.61
_chemical_name_systematic L6.TBACl
_space_group_crystal_system triclinic
_space_group_IT_number 2
_space_group_name_Hall '-P 1'
_space_group_name_H-M_alt 'P -1'
_atom_sites_solution_hydrogens geom
_atom_sites_solution_primary dual
_audit_creation_date 2022-03-12
_audit_creation_method
;
Olex2 1.3
(compiled 2020.11.12 svn.r5f609507 for OlexSys, GUI svn.r6272)
;
_audit_update_record
;
2022-08-04 deposited with the CCDC.	2022-09-23 downloaded from the CCDC.
;
_cell_angle_alpha 94.201(2)
_cell_angle_beta 112.935(2)
_cell_angle_gamma 119.0850(10)
_cell_formula_units_Z 8
_cell_length_a 16.7881(5)
_cell_length_b 16.8007(5)
_cell_length_c 17.4748(5)
_cell_measurement_reflns_used 9940
_cell_measurement_temperature 240(2)
_cell_measurement_theta_max 64.59
_cell_measurement_theta_min 2.90
_cell_volume 3749.5(2)
_computing_cell_refinement 'SAINT V8.38A (Bruker, 2018)'
_computing_data_reduction 'SAINT V8.38A (Bruker, 2018)'
_computing_molecular_graphics 'Olex2 1.3 (Dolomanov et al., 2009)'
_computing_publication_material 'Olex2 1.3 (Dolomanov et al., 2009)'
_computing_structure_refinement 'SHELXL 2016/6 (Sheldrick, 2015)'
_computing_structure_solution 'SHELXT 2014/5 (Sheldrick, 2014)'
_diffrn_ambient_temperature 240(2)
_diffrn_measured_fraction_theta_full 0.996
_diffrn_measured_fraction_theta_max 0.996
_diffrn_measurement_device_type 'Bruker D8 VENTURE'
_diffrn_measurement_method '\f and \w scans'
_diffrn_radiation_type CuK\a
_diffrn_radiation_wavelength 1.54178
_diffrn_reflns_av_R_equivalents 0.0754
_diffrn_reflns_av_unetI/netI 0.0386
_diffrn_reflns_Laue_measured_fraction_full 0.996
_diffrn_reflns_Laue_measured_fraction_max 0.996
_diffrn_reflns_limit_h_max 20
_diffrn_reflns_limit_h_min -20
_diffrn_reflns_limit_k_max 20
_diffrn_reflns_limit_k_min -20
_diffrn_reflns_limit_l_max 20
_diffrn_reflns_limit_l_min -20
_diffrn_reflns_number 101170
_diffrn_reflns_point_group_measured_fraction_full 0.996
_diffrn_reflns_point_group_measured_fraction_max 0.996
_diffrn_reflns_theta_full 66.735
_diffrn_reflns_theta_max 66.735
_diffrn_reflns_theta_min 2.905
_diffrn_source_current 1.1
_diffrn_source_power 0.055
_diffrn_source_voltage 50.0
_diffrn_standards_number 0
_exptl_absorpt_coefficient_mu 1.472
_exptl_absorpt_correction_T_max 0.7528
_exptl_absorpt_correction_T_min 0.5960
_exptl_absorpt_correction_type multi-scan
_exptl_absorpt_process_details
;
SADABS-2016/2 (Bruker,2016/2) was used for absorption correction.
wR2(int) was 0.1063 before and 0.0710 after correction.
The Ratio of minimum to maximum transmission is 0.7917.
The \l/2 correction factor is Not present.
;
_exptl_crystal_colour yellow
_exptl_crystal_colour_primary yellow
_exptl_crystal_density_diffrn 1.271
_exptl_crystal_density_method 'not measured'
_exptl_crystal_description prism
_exptl_crystal_F_000 1512
_exptl_crystal_size_max 0.2
_exptl_crystal_size_mid 0.05
_exptl_crystal_size_min 0.01
_refine_diff_density_max 0.405
_refine_diff_density_min -0.368
_refine_diff_density_rms 0.046
_refine_ls_extinction_coef 0.0018(4)
_refine_ls_extinction_expression Fc^*^=kFc[1+0.001xFc^2^\l^3^/sin(2\q)]^-1/4^
_refine_ls_extinction_method 'SHELXL-2016/6 (Sheldrick 2016)'
_refine_ls_goodness_of_fit_ref 1.066
_refine_ls_hydrogen_treatment constr
_refine_ls_matrix_type full
_refine_ls_number_parameters 1004
_refine_ls_number_reflns 13224
_refine_ls_number_restraints 372
_refine_ls_restrained_S_all 1.109
_refine_ls_R_factor_all 0.1248
_refine_ls_R_factor_gt 0.0703
_refine_ls_shift/su_max 0.000
_refine_ls_shift/su_mean 0.000
_refine_ls_structure_factor_coef Fsqd
_refine_ls_weighting_details 'w=1/[\s^2^(Fo^2^)+(0.1147P)^2^+2.2625P] where P=(Fo^2^+2Fc^2^)/3'
_refine_ls_weighting_scheme calc
_refine_ls_wR_factor_gt 0.1845
_refine_ls_wR_factor_ref 0.2541
_reflns_Friedel_coverage 0.000
_reflns_number_gt 7627
_reflns_number_total 13224
_reflns_threshold_expression 'I > 2\s(I)'
_cod_data_source_file d2ob01444k2.cif
_cod_data_source_block L6TBACl
_cod_original_formula_sum 'C18 H23.50 Cl0.50 F3 N2 O'
_cod_database_code 7158895
_shelx_shelxl_version_number 2016/6
_shelx_space_group_comment
;
The symmetry employed for this shelxl refinement is uniquely defined
by the following loop, which should always be used as a source of
symmetry information in preference to the above space-group names.
They are only intended as comments.
;
_shelx_estimated_absorpt_t_max 0.985
_shelx_estimated_absorpt_t_min 0.757
_olex2_refinement_description
;
1. Fixed Uiso
 At 1.2 times of:
  All C(H) groups, All C(H,H) groups, All N(H) groups
 At 1.5 times of:
  All C(H,H,H) groups
2. Restrained distances
 F6-F4 \\sim F6-F5 \\sim F6A-F4A \\sim F6A-F5A \\sim F4A-F5A \\sim F4-F5
 with sigma of 0.04
 C20-C17 \\sim C20-F6 \\sim C20-F6A \\sim C20-F4A \\sim C20-F5A \\sim C20-F4
\\sim C20-F5
 with sigma of 0.02
 C19-F2 \\sim C19-C15 \\sim C19-F3 \\sim C19-F1A \\sim C19-F2A \\sim C19-F3A
\\sim C19-F1
 with sigma of 0.02
 F2-F3 \\sim F2-F1 \\sim F3-F1 \\sim F1A-F2A \\sim F1A-F3A \\sim F2A-F3A
 with sigma of 0.04
 F11-F12 \\sim F11-F10 \\sim F12-F10 \\sim F11A-F10A \\sim F11A-F12A \\sim
F10A-F12A
 with sigma of 0.04
 C40-F11 \\sim C40-F12 \\sim C40-F10 \\sim C40-F11A \\sim C40-F10A \\sim
C40-F12A \\sim C40-C37
 with sigma of 0.02
 F8-F7 \\sim F8-F9 \\sim F7-F9 \\sim F7A-F8A \\sim F7A-F9A \\sim F8A-F9A
 with sigma of 0.04
 C39-F8 \\sim C39-F7 \\sim C39-F9 \\sim C39-F7A \\sim C39-F8A \\sim C39-F9A
\\sim C39-C35
 with sigma of 0.02
3. Rigid body (RIGU) restrains
 F6, F5, F4, C20, C17
 with sigma for 1-2 distances of 0.004 and sigma for 1-3 distances of 0.004
 F6A, F5A, F4A, C20, C17
 with sigma for 1-2 distances of 0.004 and sigma for 1-3 distances of 0.004
 F2A, F1A, F3A, C19, C15
 with sigma for 1-2 distances of 0.004 and sigma for 1-3 distances of 0.004
 F3, F1, F2, C19, C15
 with sigma for 1-2 distances of 0.004 and sigma for 1-3 distances of 0.004
 F10, F11, F12, C40, C37
 with sigma for 1-2 distances of 0.004 and sigma for 1-3 distances of 0.004
 F12A, F11A, F10A, C40, C37
 with sigma for 1-2 distances of 0.004 and sigma for 1-3 distances of 0.004
 F8A, F7A, F9A, C39, C35
 with sigma for 1-2 distances of 0.004 and sigma for 1-3 distances of 0.004
 F7, F8, F9, C39, C35
 with sigma for 1-2 distances of 0.004 and sigma for 1-3 distances of 0.004
4. Others
 Sof(F6A)=Sof(F4A)=Sof(F5A)=1-FVAR(1)
 Sof(F6)=Sof(F4)=Sof(F5)=FVAR(1)
 Sof(F1A)=Sof(F2A)=Sof(F3A)=1-FVAR(2)
 Sof(F3)=Sof(F2)=Sof(F1)=FVAR(2)
 Sof(F11A)=Sof(F10A)=Sof(F12A)=1-FVAR(3)
 Sof(F11)=Sof(F12)=Sof(F10)=FVAR(3)
 Sof(F7A)=Sof(F8A)=Sof(F9A)=1-FVAR(4)
 Sof(F8)=Sof(F7)=Sof(F9)=FVAR(4)
5.a Secondary CH2 refined with riding coordinates:
 C61(H61A,H61B), C62(H62A,H62B), C52(H52A,H52B), C53(H53A,H53B), C68(H68A,
 H68B), C44(H44A,H44B), C60(H60A,H60B), C69(H69A,H69B), C70(H70A,H70B),
 C59(H59A,H59B), C43(H43A,H43B), C63(H63A,H63B), C67(H67A,H67B), C45(H45A,H45B),
  C58(H58A,H58B), C71(H71A,H71B), C54(H54A,H54B), C51(H51A,H51B), C42(H42A,
 H42B), C46(H46A,H46B), C55(H55A,H55B), C50(H50A,H50B), C66(H66A,H66B),
 C47(H47A,H47B)
5.b Aromatic/amide H refined with riding coordinates:
 N5(H5), N2(H2), N3(H3), N6(H6), N4(H4), N1(H1), C18(H18), C14(H14), C26(H26),
 C38(H38), C34(H34), C24(H24), C6(H6A), C25(H25), C16(H16), C21(H21), C4(H4A),
 C5(H5A), C22(H22), C36(H36), C1(H1A), C2(H2A)
5.c Idealised Me refined as rotating group:
 C64(H64A,H64B,H64C), C57(H57A,H57B,H57C), C41(H41A,H41B,H41C), C72(H72A,H72B,
 H72C), C49(H49A,H49B,H49C), C56(H56A,H56B,H56C), C65(H65A,H65B,H65C), C48(H48A,
 H48B,H48C)
;
_olex2_submission_special_instructions 'No special instructions were received'

loop_
_space_group_symop_operation_xyz
'x, y, z'
'-x, -y, -z'

loop_
_atom_site_label
_atom_site_type_symbol
_atom_site_fract_x
_atom_site_fract_y
_atom_site_fract_z
_atom_site_U_iso_or_equiv
_atom_site_adp_type
_atom_site_occupancy
_atom_site_site_symmetry_order
_atom_site_calc_flag
_atom_site_refinement_flags_posn
_atom_site_refinement_flags_adp
_atom_site_refinement_flags_occupancy
_atom_site_disorder_assembly
_atom_site_disorder_group
Cl2 Cl 0.09127(8) 0.43045(7) 0.61300(7) 0.0855(3) Uani 1 1 d . . . . .
Cl1 Cl 0.93902(9) 0.60542(9) 0.87625(7) 0.0972(4) Uani 1 1 d . . . . .
O3 O -0.00835(19) 0.03483(18) 0.41588(16) 0.0724(6) Uani 1 1 d . . . . .
O1 O 1.0091(2) 0.97812(18) 1.09108(17) 0.0791(7) Uani 1 1 d . . . . .
N5 N -0.0165(2) 0.2189(2) 0.49357(18) 0.0636(7) Uani 1 1 d . . . . .
H5 H 0.010863 0.279102 0.519190 0.076 Uiso 1 1 calc R U . . .
O4 O 0.2298(2) 0.14525(19) 0.56918(19) 0.0875(8) Uani 1 1 d . . . . .
N2 N 1.0329(2) 0.8030(2) 1.01561(18) 0.0660(7) Uani 1 1 d . . . . .
H2 H 1.011636 0.749016 0.980630 0.079 Uiso 1 1 calc R U . . .
N3 N 0.8001(2) 0.6833(2) 0.87154(18) 0.0665(7) Uani 1 1 d . . . . .
H3 H 0.829046 0.651352 0.879112 0.080 Uiso 1 1 calc R U . . .
N8 N -0.1649(2) 0.0557(2) 0.15949(18) 0.0619(7) Uani 1 1 d . . . . .
O2 O 0.7709(2) 0.8564(2) 0.94014(18) 0.0850(8) Uani 1 1 d . . . . .
N7 N 1.1741(2) 0.7047(2) 1.32866(19) 0.0729(8) Uani 1 1 d . . . . .
N6 N 0.2144(2) 0.3299(2) 0.63715(19) 0.0703(8) Uani 1 1 d . . . . .
H6 H 0.188106 0.364179 0.629483 0.084 Uiso 1 1 calc R U . . .
N4 N -0.1395(2) 0.3039(2) 0.43249(19) 0.0717(8) Uani 1 1 d . . . . .
H4 H -0.074080 0.351222 0.464179 0.086 Uiso 1 1 calc R U . . .
C9 C 0.9616(3) 0.8240(2) 0.9987(2) 0.0601(8) Uani 1 1 d . . . . .
C13 C 0.7015(3) 0.6373(2) 0.7974(2) 0.0628(8) Uani 1 1 d . . . . .
C12 C 0.8566(3) 0.7705(2) 0.9330(2) 0.0620(8) Uani 1 1 d . . . . .
N1 N 1.1659(3) 0.7279(3) 1.0492(2) 0.0878(10) Uani 1 1 d . . . . .
H1 H 1.104940 0.684282 1.004587 0.105 Uiso 1 1 calc R U . . .
C29 C 0.0503(3) 0.1921(2) 0.5122(2) 0.0591(8) Uani 1 1 d . . . . .
C61 C -0.1845(3) -0.0229(2) 0.2016(2) 0.0635(8) Uani 1 1 d . . . . .
H61A H -0.135861 0.006963 0.264974 0.076 Uiso 1 1 calc R U . . .
H61B H -0.255490 -0.054612 0.193277 0.076 Uiso 1 1 calc R U . . .
C10 C 0.9525(3) 0.9005(3) 1.0316(2) 0.0655(9) Uani 1 1 d . . . . .
C27 C -0.1257(2) 0.1616(2) 0.4376(2) 0.0592(8) Uani 1 1 d . . . . .
C18 C 0.6646(3) 0.5502(3) 0.7412(2) 0.0693(9) Uani 1 1 d . . . . .
H18 H 0.705082 0.524267 0.754326 0.083 Uiso 1 1 calc R U . . .
C62 C -0.1724(3) -0.0984(3) 0.1655(2) 0.0726(9) Uani 1 1 d . . . . .
H62A H -0.225349 -0.132708 0.103283 0.087 Uiso 1 1 calc R U . . .
H62B H -0.103572 -0.066652 0.169325 0.087 Uiso 1 1 calc R U . . .
C14 C 0.6424(3) 0.6760(3) 0.7771(2) 0.0681(9) Uani 1 1 d . . . . .
H14 H 0.667767 0.735364 0.814884 0.082 Uiso 1 1 calc R U . . .
C32 C 0.1548(3) 0.2416(2) 0.5769(2) 0.0628(8) Uani 1 1 d . . . . .
F3 F 0.471(2) 0.6925(17) 0.6058(10) 0.134(6) Uani 0.42(3) 1 d D . P A 1
C28 C -0.1780(3) 0.2072(3) 0.4130(2) 0.0638(8) Uani 1 1 d . . . . .
C30 C 0.0516(3) 0.1101(3) 0.4767(2) 0.0622(8) Uani 1 1 d . . . . .
C33 C 0.3133(3) 0.3733(2) 0.7105(2) 0.0668(9) Uani 1 1 d . . . . .
F6 F 0.5554(19) 0.3581(13) 0.6450(11) 0.153(6) Uani 0.54(3) 1 d D . P B 1
C52 C 1.1499(3) 0.6294(3) 1.3747(3) 0.0786(10) Uani 1 1 d . . . . .
H52A H 1.193101 0.662889 1.438240 0.094 Uiso 1 1 calc R U . . .
H52B H 1.076815 0.597984 1.360517 0.094 Uiso 1 1 calc R U . . .
C7 C 1.1380(3) 0.8571(3) 1.0829(2) 0.0657(9) Uani 1 1 d . . . . .
C26 C -0.1839(3) 0.0626(3) 0.4085(2) 0.0685(9) Uani 1 1 d . . . . .
H26 H -0.150973 0.030059 0.425251 0.082 Uiso 1 1 calc R U . . .
C38 C 0.3691(3) 0.3313(3) 0.7276(3) 0.0753(10) Uani 1 1 d . . . . .
H38 H 0.341862 0.272334 0.687868 0.090 Uiso 1 1 calc R U . . .
F4 F 0.4315(8) 0.3573(14) 0.5514(15) 0.163(7) Uani 0.54(3) 1 d D . P B 1
C53 C 1.1536(3) 0.7737(3) 1.3644(3) 0.0778(10) Uani 1 1 d . . . . .
H53A H 1.082188 0.736170 1.355026 0.093 Uiso 1 1 calc R U . . .
H53B H 1.200940 0.802908 1.427970 0.093 Uiso 1 1 calc R U . . .
C34 C 0.3540(3) 0.4610(3) 0.7699(2) 0.0765(10) Uani 1 1 d . . . . .
H34 H 0.316262 0.489566 0.758673 0.092 Uiso 1 1 calc R U . . .
C68 C -0.2390(3) 0.0134(3) 0.0607(2) 0.0704(9) Uani 1 1 d . . . . .
H68A H -0.225366 0.066344 0.036279 0.084 Uiso 1 1 calc R U . . .
H68B H -0.223223 -0.026794 0.034362 0.084 Uiso 1 1 calc R U . . .
C44 C 1.1047(3) 0.6587(3) 1.2294(2) 0.0793(10) Uani 1 1 d . . . . .
H44A H 1.130425 0.707592 1.202137 0.095 Uiso 1 1 calc R U . . .
H44B H 1.112182 0.607703 1.209940 0.095 Uiso 1 1 calc R U . . .
C17 C 0.5684(3) 0.5014(3) 0.6658(2) 0.0742(10) Uani 1 1 d D . . . .
C60 C -0.1810(3) 0.1247(3) 0.2024(2) 0.0712(9) Uani 1 1 d . . . . .
H60A H -0.249125 0.087147 0.199585 0.085 Uiso 1 1 calc R U . . .
H60B H -0.127612 0.155589 0.264583 0.085 Uiso 1 1 calc R U . . .
F2 F 0.5282(10) 0.7552(7) 0.7369(10) 0.106(4) Uani 0.42(3) 1 d D . P A 1
C15 C 0.5466(3) 0.6278(3) 0.7019(2) 0.0714(9) Uani 1 1 d D . . . .
C31 C 0.1636(3) 0.1626(3) 0.5481(2) 0.0672(9) Uani 1 1 d . . . . .
C69 C -0.0547(3) 0.1091(3) 0.1728(2) 0.0710(9) Uani 1 1 d . . . . .
H69A H -0.049676 0.065533 0.137352 0.085 Uiso 1 1 calc R U . . .
H69B H -0.042652 0.163247 0.150224 0.085 Uiso 1 1 calc R U . . .
C24 C -0.3436(3) 0.0545(3) 0.3297(3) 0.0846(11) Uani 1 1 d . . . . .
H24 H -0.416426 0.017797 0.293214 0.102 Uiso 1 1 calc R U . . .
C23 C -0.2866(3) 0.1551(3) 0.3598(2) 0.0735(10) Uani 1 1 d . . . . .
C6 C 1.1887(3) 0.9484(3) 1.1394(3) 0.0757(10) Uani 1 1 d . . . . .
H6A H 1.153141 0.978910 1.132939 0.091 Uiso 1 1 calc R U . . .
C8 C 1.1951(3) 0.8158(3) 1.0948(2) 0.0715(9) Uani 1 1 d . . . . .
C11 C 0.8414(3) 0.8443(3) 0.9615(2) 0.0665(9) Uani 1 1 d . . . . .
C70 C 0.0314(3) 0.1476(3) 0.2666(3) 0.0830(11) Uani 1 1 d . . . . .
H70A H 0.023965 0.093733 0.288672 0.100 Uiso 1 1 calc R U . . .
H70B H 0.025496 0.188850 0.303641 0.100 Uiso 1 1 calc R U . . .
C25 C -0.2921(3) 0.0103(3) 0.3539(3) 0.0818(11) Uani 1 1 d . . . . .
H25 H -0.330525 -0.057355 0.333251 0.098 Uiso 1 1 calc R U . . .
C16 C 0.5087(3) 0.5399(3) 0.6458(2) 0.0762(10) Uani 1 1 d . . . . .
H16 H 0.443152 0.506737 0.594749 0.091 Uiso 1 1 calc R U . . .
F1 F 0.3916(9) 0.6182(10) 0.6695(14) 0.111(5) Uani 0.42(3) 1 d D . P A 1
C59 C -0.1763(4) 0.2030(3) 0.1624(3) 0.0797(11) Uani 1 1 d . . . . .
H59A H -0.112362 0.236411 0.157942 0.096 Uiso 1 1 calc R U . . .
H59B H -0.236123 0.173971 0.103002 0.096 Uiso 1 1 calc R U . . .
C35 C 0.4497(3) 0.5055(3) 0.8452(3) 0.0844(11) Uani 1 1 d D . . . .
F5 F 0.5753(14) 0.4298(11) 0.5545(11) 0.139(4) Uani 0.54(3) 1 d D . P B 1
C3 C 1.2998(3) 0.8644(3) 1.1624(3) 0.0849(11) Uani 1 1 d . . . . .
C43 C 0.9900(3) 0.6160(3) 1.1952(3) 0.0926(12) Uani 1 1 d . . . . .
H43A H 0.980408 0.666240 1.212317 0.111 Uiso 1 1 calc R U . . .
H43B H 0.962255 0.566105 1.220982 0.111 Uiso 1 1 calc R U . . .
C63 C -0.1836(4) -0.1698(3) 0.2144(3) 0.0964(13) Uani 1 1 d . . . . .
H63A H -0.251979 -0.200577 0.211566 0.116 Uiso 1 1 calc R U . . .
H63B H -0.129892 -0.135585 0.276411 0.116 Uiso 1 1 calc R U . . .
C21 C -0.2217(4) 0.3129(3) 0.3935(3) 0.0828(11) Uani 1 1 d . . . . .
H21 H -0.215983 0.371681 0.397234 0.099 Uiso 1 1 calc R U . . .
C67 C -0.3529(3) -0.0461(4) 0.0339(3) 0.0906(12) Uani 1 1 d . . . . .
H67A H -0.368842 -0.103034 0.052820 0.109 Uiso 1 1 calc R U . . .
H67B H -0.368393 -0.008322 0.063724 0.109 Uiso 1 1 calc R U . . .
C37 C 0.4644(3) 0.3757(3) 0.8027(3) 0.0842(11) Uani 1 1 d D . . . .
C4 C 1.3475(3) 0.9553(3) 1.2193(3) 0.0918(13) Uani 1 1 d . . . . .
H4A H 1.416311 0.987854 1.265857 0.110 Uiso 1 1 calc R U . . .
C45 C 1.2853(3) 0.7560(3) 1.3449(3) 0.0893(12) Uani 1 1 d . . . . .
H45A H 1.292354 0.709001 1.316616 0.107 Uiso 1 1 calc R U . . .
H45B H 1.296740 0.804912 1.315632 0.107 Uiso 1 1 calc R U . . .
C5 C 1.2925(3) 0.9962(3) 1.2064(3) 0.0895(12) Uani 1 1 d . . . . .
H5A H 1.325296 1.058606 1.243543 0.107 Uiso 1 1 calc R U . . .
C58 C -0.1781(4) 0.2744(3) 0.2182(3) 0.0974(13) Uani 1 1 d . . . . .
H58A H -0.116409 0.305226 0.276626 0.117 Uiso 1 1 calc R U . . .
H58B H -0.240068 0.239927 0.225290 0.117 Uiso 1 1 calc R U . . .
F11 F 0.4747(8) 0.2453(8) 0.7654(9) 0.159(6) Uani 0.46(2) 1 d D . P C 1
C22 C -0.3117(3) 0.2252(3) 0.3490(3) 0.0848(12) Uani 1 1 d . . . . .
H22 H -0.378833 0.212340 0.316714 0.102 Uiso 1 1 calc R U . . .
C71 C 0.1375(3) 0.2048(4) 0.2724(3) 0.1019(14) Uani 1 1 d . . . . .
H71A H 0.144520 0.258426 0.250213 0.122 Uiso 1 1 calc R U . . .
H71B H 0.142825 0.163355 0.234948 0.122 Uiso 1 1 calc R U . . .
C36 C 0.5052(3) 0.4635(3) 0.8617(3) 0.0924(13) Uani 1 1 d . . . . .
H36 H 0.570552 0.494043 0.912609 0.111 Uiso 1 1 calc R U . . .
C19 C 0.4856(3) 0.6699(3) 0.6784(3) 0.0890(12) Uani 1 1 d D . . . .
C54 C 1.1663(4) 0.8533(3) 1.3257(3) 0.0942(13) Uani 1 1 d . . . . .
H54A H 1.122862 0.826090 1.261585 0.113 Uiso 1 1 calc R U . . .
H54B H 1.239284 0.896296 1.339987 0.113 Uiso 1 1 calc R U . . .
C51 C 1.1665(4) 0.5523(3) 1.3531(3) 0.1003(14) Uani 1 1 d . . . . .
H51A H 1.239706 0.581379 1.368401 0.120 Uiso 1 1 calc R U . . .
H51B H 1.122610 0.516041 1.290070 0.120 Uiso 1 1 calc R U . . .
C20 C 0.5313(4) 0.4118(3) 0.6044(3) 0.0926(12) Uani 1 1 d D . . . .
F12 F 0.6136(8) 0.3795(9) 0.8291(10) 0.121(4) Uani 0.46(2) 1 d D . P C 1
C42 C 0.9312(4) 0.5723(4) 1.0956(3) 0.1168(17) Uani 1 1 d . . . . .
H42A H 0.965152 0.620751 1.071071 0.140 Uiso 1 1 calc R U . . .
H42B H 0.935763 0.518129 1.079566 0.140 Uiso 1 1 calc R U . . .
C64 C -0.1736(5) -0.2469(4) 0.1773(4) 0.1164(17) Uani 1 1 d . . . . .
H64A H -0.229934 -0.284262 0.117291 0.175 Uiso 1 1 calc R U . . .
H64B H -0.177376 -0.289053 0.212746 0.175 Uiso 1 1 calc R U . . .
H64C H -0.107109 -0.216694 0.178029 0.175 Uiso 1 1 calc R U . . .
C46 C 1.3705(4) 0.8041(4) 1.4391(4) 0.1177(18) Uani 1 1 d . . . . .
H46A H 1.366312 0.756059 1.468851 0.141 Uiso 1 1 calc R U . . .
H46B H 1.364177 0.849831 1.470258 0.141 Uiso 1 1 calc R U . . .
C39 C 0.4887(4) 0.5940(4) 0.9072(3) 0.1020(14) Uani 1 1 d D . . . .
C1 C 1.2499(4) 0.7207(4) 1.0866(3) 0.1116(17) Uani 1 1 d . . . . .
H1A H 1.250375 0.667296 1.067293 0.134 Uiso 1 1 calc R U . . .
C2 C 1.3315(4) 0.8010(4) 1.1548(4) 0.1130(17) Uani 1 1 d . . . . .
H2A H 1.397420 0.812924 1.190815 0.136 Uiso 1 1 calc R U . . .
F10 F 0.5447(18) 0.3137(16) 0.8993(9) 0.160(6) Uani 0.46(2) 1 d D . P C 1
C55 C 1.1331(5) 0.9106(4) 1.3639(3) 0.1146(17) Uani 1 1 d . . . . .
H55A H 1.061492 0.865630 1.352175 0.137 Uiso 1 1 calc R U . . .
H55B H 1.178358 0.938306 1.427792 0.137 Uiso 1 1 calc R U . . .
C50 C 1.1374(6) 0.4846(4) 1.4064(4) 0.128(2) Uani 1 1 d . . . . .
H50A H 1.183229 0.522093 1.469161 0.154 Uiso 1 1 calc R U . . .
H50B H 1.065652 0.459919 1.393160 0.154 Uiso 1 1 calc R U . . .
F8 F 0.4287(10) 0.5828(10) 0.9415(10) 0.145(6) Uani 0.47(3) 1 d D . P D 1
C57 C -0.1792(5) 0.3517(4) 0.1789(4) 0.128(2) Uani 1 1 d . . . . .
H57A H -0.244263 0.322485 0.124336 0.192 Uiso 1 1 calc R U . . .
H57B H -0.121069 0.382674 0.167276 0.192 Uiso 1 1 calc R U . . .
H57C H -0.173097 0.399207 0.219874 0.192 Uiso 1 1 calc R U . . .
F7 F 0.4960(15) 0.6603(7) 0.8718(7) 0.132(6) Uani 0.47(3) 1 d D . P D 1
C66 C -0.4206(4) -0.0777(5) -0.0630(3) 0.128(2) Uani 1 1 d . . . . .
H66A H -0.402044 -0.020684 -0.081838 0.153 Uiso 1 1 calc R U . . .
H66B H -0.406435 -0.117315 -0.092279 0.153 Uiso 1 1 calc R U . . .
C41 C 0.8186(5) 0.5376(4) 1.0551(4) 0.142(2) Uani 1 1 d . . . . .
H41A H 0.786131 0.512926 0.991625 0.213 Uiso 1 1 calc R U . . .
H41B H 0.813248 0.590595 1.071257 0.213 Uiso 1 1 calc R U . . .
H41C H 0.783287 0.486703 1.076171 0.213 Uiso 1 1 calc R U . . .
C72 C 0.2260(4) 0.2443(4) 0.3660(4) 0.131(2) Uani 1 1 d . . . . .
H72A H 0.292391 0.281675 0.366932 0.197 Uiso 1 1 calc R U . . .
H72B H 0.221123 0.191304 0.387321 0.197 Uiso 1 1 calc R U . . .
H72C H 0.220877 0.285191 0.403358 0.197 Uiso 1 1 calc R U . . .
C40 C 0.5180(4) 0.3281(4) 0.8230(3) 0.1095(15) Uani 1 1 d D . . . .
C47 C 1.4774(5) 0.8585(5) 1.4378(5) 0.160(3) Uani 1 1 d . . . . .
H47A H 1.477613 0.812890 1.399738 0.193 Uiso 1 1 calc R U . . .
H47B H 1.482004 0.909436 1.412091 0.193 Uiso 1 1 calc R U . . .
F9 F 0.5814(11) 0.6304(12) 0.9763(11) 0.183(10) Uani 0.47(3) 1 d D . P D 1
C49 C 1.1449(7) 0.4055(5) 1.3903(5) 0.166(3) Uani 1 1 d . . . . .
H49A H 1.090379 0.360957 1.331604 0.249 Uiso 1 1 calc R U . . .
H49B H 1.136972 0.372947 1.433054 0.249 Uiso 1 1 calc R U . . .
H49C H 1.212640 0.428328 1.395292 0.249 Uiso 1 1 calc R U . . .
C56 C 1.1376(5) 0.9882(5) 1.3287(4) 0.133(2) Uani 1 1 d . . . . .
H56A H 1.092456 0.961628 1.265466 0.199 Uiso 1 1 calc R U . . .
H56B H 1.208827 1.034868 1.342246 0.199 Uiso 1 1 calc R U . . .
H56C H 1.114576 1.019537 1.355080 0.199 Uiso 1 1 calc R U . . .
C65 C -0.5324(5) -0.1329(6) -0.0914(4) 0.185(4) Uani 1 1 d . . . . .
H65A H -0.571920 -0.159656 -0.155078 0.278 Uiso 1 1 calc R U . . .
H65B H -0.549419 -0.090775 -0.071578 0.278 Uiso 1 1 calc R U . . .
H65C H -0.549816 -0.184709 -0.066528 0.278 Uiso 1 1 calc R U . . .
C48 C 1.5628(7) 0.8983(7) 1.5182(7) 0.240(5) Uani 1 1 d . . . . .
H48A H 1.624919 0.941066 1.514332 0.359 Uiso 1 1 calc R U . . .
H48B H 1.567560 0.847732 1.538456 0.359 Uiso 1 1 calc R U . . .
H48C H 1.557202 0.934565 1.559280 0.359 Uiso 1 1 calc R U . . .
F6A F 0.5885(13) 0.3758(13) 0.6312(15) 0.141(6) Uani 0.46(3) 1 d D . P B 2
F4A F 0.4361(10) 0.3400(14) 0.5837(13) 0.124(5) Uani 0.46(3) 1 d D . P B 2
F5A F 0.520(3) 0.4149(13) 0.5257(10) 0.156(7) Uani 0.46(3) 1 d D . P B 2
F1A F 0.4915(17) 0.7148(18) 0.7455(6) 0.159(6) Uani 0.58(3) 1 d D . P A 2
F2A F 0.5171(13) 0.7302(13) 0.6378(13) 0.146(5) Uani 0.58(3) 1 d D . P A 2
F3A F 0.3860(7) 0.6059(8) 0.6229(14) 0.166(6) Uani 0.58(3) 1 d D . P A 2
F11A F 0.5035(17) 0.2766(17) 0.7540(8) 0.221(8) Uani 0.54(2) 1 d D . P C 2
F10A F 0.4802(18) 0.2655(16) 0.8623(16) 0.203(7) Uani 0.54(2) 1 d D . P C 2
F12A F 0.6156(9) 0.3849(11) 0.8754(18) 0.260(10) Uani 0.54(2) 1 d D . P C 2
F7A F 0.5821(11) 0.6678(9) 0.9283(10) 0.186(8) Uani 0.53(3) 1 d D . P D 2
F8A F 0.4292(15) 0.6319(12) 0.8811(9) 0.187(9) Uani 0.53(3) 1 d D . P D 2
F9A F 0.495(2) 0.5904(10) 0.9824(9) 0.182(8) Uani 0.53(3) 1 d D . P D 2

loop_
_atom_site_aniso_label
_atom_site_aniso_U_11
_atom_site_aniso_U_22
_atom_site_aniso_U_33
_atom_site_aniso_U_23
_atom_site_aniso_U_13
_atom_site_aniso_U_12
Cl2 0.0801(6) 0.0708(6) 0.0908(7) 0.0056(5) 0.0307(5) 0.0437(5)
Cl1 0.1079(8) 0.1154(8) 0.0742(6) 0.0060(6) 0.0290(6) 0.0815(7)
O3 0.0769(16) 0.0691(15) 0.0642(14) 0.0119(12) 0.0287(12) 0.0421(13)
O1 0.0804(16) 0.0759(16) 0.0760(16) 0.0075(14) 0.0359(14) 0.0447(14)
N5 0.0630(16) 0.0574(15) 0.0646(16) 0.0126(13) 0.0247(14) 0.0360(14)
O4 0.0715(16) 0.0780(17) 0.105(2) 0.0216(15) 0.0285(15) 0.0488(14)
N2 0.0762(19) 0.0737(18) 0.0591(16) 0.0192(14) 0.0310(15) 0.0509(16)
N3 0.0738(18) 0.0684(17) 0.0605(16) 0.0136(14) 0.0258(15) 0.0483(15)
N8 0.0690(17) 0.0650(16) 0.0618(16) 0.0212(13) 0.0361(14) 0.0407(14)
O2 0.0809(17) 0.0903(18) 0.0833(17) 0.0087(14) 0.0279(14) 0.0594(15)
N7 0.081(2) 0.0695(18) 0.0658(17) 0.0201(15) 0.0343(16) 0.0420(16)
N6 0.0595(17) 0.0625(17) 0.0713(18) 0.0139(15) 0.0198(14) 0.0330(14)
N4 0.0799(19) 0.0712(18) 0.0672(18) 0.0140(14) 0.0298(15) 0.0502(16)
C9 0.068(2) 0.067(2) 0.0518(17) 0.0183(15) 0.0289(16) 0.0423(17)
C13 0.068(2) 0.067(2) 0.0559(18) 0.0202(16) 0.0292(17) 0.0406(18)
C12 0.074(2) 0.066(2) 0.0551(18) 0.0198(16) 0.0323(17) 0.0451(18)
N1 0.090(2) 0.109(3) 0.078(2) 0.0175(19) 0.0313(18) 0.073(2)
C29 0.0614(19) 0.0611(19) 0.0566(18) 0.0207(15) 0.0278(16) 0.0360(16)
C61 0.067(2) 0.068(2) 0.0605(19) 0.0253(16) 0.0350(17) 0.0373(17)
C10 0.075(2) 0.068(2) 0.062(2) 0.0158(17) 0.0359(18) 0.0446(19)
C27 0.0592(19) 0.0642(19) 0.0563(18) 0.0178(15) 0.0267(15) 0.0372(16)
C18 0.073(2) 0.067(2) 0.068(2) 0.0177(18) 0.0328(19) 0.0411(19)
C62 0.084(2) 0.072(2) 0.076(2) 0.0286(19) 0.045(2) 0.048(2)
C14 0.070(2) 0.071(2) 0.061(2) 0.0169(17) 0.0283(18) 0.0416(19)
C32 0.064(2) 0.0596(19) 0.065(2) 0.0217(16) 0.0301(17) 0.0348(17)
F3 0.199(17) 0.201(15) 0.108(7) 0.087(9) 0.090(10) 0.164(14)
C28 0.068(2) 0.071(2) 0.0554(18) 0.0156(16) 0.0270(16) 0.0444(18)
C30 0.067(2) 0.068(2) 0.0607(19) 0.0237(18) 0.0322(17) 0.0423(18)
C33 0.060(2) 0.062(2) 0.064(2) 0.0197(17) 0.0264(17) 0.0287(17)
F6 0.236(16) 0.092(6) 0.111(6) 0.021(5) 0.061(9) 0.099(10)
C52 0.084(3) 0.076(2) 0.068(2) 0.0281(19) 0.035(2) 0.042(2)
C7 0.068(2) 0.080(2) 0.062(2) 0.0292(18) 0.0355(18) 0.0460(19)
C26 0.068(2) 0.063(2) 0.078(2) 0.0212(18) 0.0356(19) 0.0392(18)
C38 0.062(2) 0.073(2) 0.072(2) 0.0209(19) 0.0235(18) 0.0319(19)
F4 0.103(5) 0.136(12) 0.134(12) -0.051(8) -0.003(5) 0.049(6)
C53 0.092(3) 0.077(2) 0.067(2) 0.0182(19) 0.036(2) 0.053(2)
C34 0.070(2) 0.066(2) 0.071(2) 0.0204(19) 0.0278(19) 0.0289(19)
C68 0.087(2) 0.080(2) 0.059(2) 0.0229(17) 0.0381(19) 0.054(2)
C44 0.095(3) 0.078(2) 0.064(2) 0.0222(19) 0.040(2) 0.047(2)
C17 0.075(2) 0.070(2) 0.067(2) 0.0145(18) 0.0325(19) 0.0368(19)
C60 0.085(2) 0.070(2) 0.069(2) 0.0187(18) 0.0425(19) 0.047(2)
F2 0.081(5) 0.091(6) 0.121(8) 0.005(4) 0.020(5) 0.058(5)
C15 0.071(2) 0.081(2) 0.066(2) 0.0227(19) 0.0307(18) 0.047(2)
C31 0.069(2) 0.065(2) 0.074(2) 0.0272(18) 0.0346(18) 0.0409(18)
C69 0.075(2) 0.074(2) 0.080(2) 0.0339(19) 0.047(2) 0.0431(19)
C24 0.057(2) 0.086(3) 0.098(3) 0.019(2) 0.034(2) 0.037(2)
C23 0.070(2) 0.084(3) 0.073(2) 0.019(2) 0.0332(19) 0.049(2)
C6 0.072(2) 0.073(2) 0.086(3) 0.025(2) 0.039(2) 0.042(2)
C8 0.078(2) 0.087(3) 0.068(2) 0.0283(19) 0.0393(19) 0.055(2)
C11 0.074(2) 0.071(2) 0.063(2) 0.0161(17) 0.0320(18) 0.0482(19)
C70 0.073(2) 0.082(3) 0.081(3) 0.029(2) 0.040(2) 0.034(2)
C25 0.069(2) 0.069(2) 0.097(3) 0.020(2) 0.038(2) 0.034(2)
C16 0.065(2) 0.086(3) 0.063(2) 0.0183(19) 0.0257(18) 0.038(2)
F1 0.079(5) 0.108(7) 0.157(11) 0.061(7) 0.053(6) 0.061(5)
C59 0.107(3) 0.075(2) 0.077(2) 0.025(2) 0.051(2) 0.058(2)
C35 0.081(3) 0.069(2) 0.070(2) 0.0163(19) 0.029(2) 0.027(2)
F5 0.166(9) 0.133(7) 0.100(7) -0.003(6) 0.068(7) 0.075(7)
C3 0.072(2) 0.110(3) 0.084(3) 0.031(2) 0.038(2) 0.058(2)
C43 0.095(3) 0.089(3) 0.074(3) 0.022(2) 0.033(2) 0.046(2)
C63 0.127(4) 0.087(3) 0.120(4) 0.053(3) 0.083(3) 0.069(3)
C21 0.102(3) 0.097(3) 0.070(2) 0.021(2) 0.036(2) 0.075(3)
C67 0.081(3) 0.114(3) 0.069(2) 0.022(2) 0.028(2) 0.057(3)
C37 0.069(2) 0.081(3) 0.082(3) 0.025(2) 0.025(2) 0.038(2)
C4 0.067(2) 0.101(3) 0.094(3) 0.021(3) 0.034(2) 0.044(2)
C45 0.082(3) 0.078(3) 0.113(3) 0.033(2) 0.050(3) 0.046(2)
C5 0.067(2) 0.081(3) 0.098(3) 0.018(2) 0.035(2) 0.032(2)
C58 0.127(4) 0.084(3) 0.098(3) 0.025(2) 0.062(3) 0.065(3)
F11 0.086(6) 0.097(6) 0.175(10) -0.032(6) -0.041(6) 0.064(5)
C22 0.085(3) 0.110(3) 0.077(2) 0.022(2) 0.033(2) 0.071(3)
C71 0.074(3) 0.107(3) 0.105(3) 0.037(3) 0.048(3) 0.035(3)
C36 0.074(3) 0.091(3) 0.069(2) 0.020(2) 0.018(2) 0.032(2)
C19 0.084(3) 0.104(3) 0.078(3) 0.025(2) 0.026(2) 0.063(3)
C54 0.127(4) 0.088(3) 0.083(3) 0.029(2) 0.051(3) 0.070(3)
C51 0.122(4) 0.079(3) 0.100(3) 0.033(2) 0.052(3) 0.058(3)
C20 0.091(3) 0.084(3) 0.076(3) 0.005(2) 0.030(2) 0.044(2)
F12 0.089(6) 0.131(7) 0.146(9) 0.046(6) 0.046(6) 0.071(5)
C42 0.124(4) 0.109(4) 0.075(3) 0.019(3) 0.024(3) 0.059(3)
C64 0.153(5) 0.096(3) 0.151(5) 0.061(3) 0.097(4) 0.083(4)
C46 0.079(3) 0.096(3) 0.128(4) 0.037(3) 0.024(3) 0.036(3)
C39 0.103(3) 0.089(3) 0.079(3) 0.016(2) 0.033(3) 0.041(3)
C1 0.108(4) 0.144(5) 0.103(4) 0.020(3) 0.036(3) 0.097(4)
C2 0.096(3) 0.154(5) 0.105(4) 0.022(3) 0.034(3) 0.094(4)
F10 0.213(17) 0.221(16) 0.150(8) 0.112(10) 0.097(10) 0.176(15)
C55 0.174(5) 0.108(4) 0.093(3) 0.035(3) 0.071(4) 0.094(4)
C50 0.190(6) 0.088(3) 0.113(4) 0.041(3) 0.072(4) 0.082(4)
F8 0.154(10) 0.134(7) 0.111(9) 0.005(7) 0.069(8) 0.058(7)
C57 0.196(6) 0.095(3) 0.156(5) 0.055(3) 0.113(5) 0.101(4)
F7 0.189(15) 0.079(5) 0.110(6) 0.022(4) 0.072(8) 0.066(7)
C66 0.106(4) 0.173(6) 0.077(3) 0.023(3) 0.025(3) 0.078(4)
C41 0.118(5) 0.123(4) 0.122(4) 0.019(4) 0.009(4) 0.067(4)
C72 0.076(3) 0.141(5) 0.114(4) 0.043(4) 0.035(3) 0.029(3)
C40 0.083(3) 0.110(4) 0.101(3) 0.023(3) 0.016(3) 0.055(3)
C47 0.089(4) 0.119(5) 0.190(7) 0.019(5) 0.018(4) 0.046(4)
F9 0.135(10) 0.140(12) 0.133(12) -0.041(8) -0.025(8) 0.066(9)
C49 0.241(9) 0.117(5) 0.169(6) 0.059(5) 0.121(6) 0.102(5)
C56 0.164(5) 0.144(5) 0.139(5) 0.049(4) 0.080(4) 0.113(5)
C65 0.105(5) 0.247(9) 0.105(4) -0.010(5) -0.003(4) 0.085(5)
C48 0.133(7) 0.196(9) 0.240(11) 0.064(8) 0.020(7) 0.051(6)
F6A 0.108(7) 0.105(9) 0.146(13) -0.032(6) 0.011(6) 0.066(6)
F4A 0.106(6) 0.086(5) 0.115(10) -0.008(6) 0.054(7) 0.017(5)
F5A 0.238(19) 0.111(8) 0.092(7) 0.015(7) 0.091(10) 0.076(12)
F1A 0.203(13) 0.274(15) 0.099(5) 0.054(7) 0.068(7) 0.204(12)
F2A 0.160(9) 0.171(9) 0.175(10) 0.106(9) 0.085(8) 0.128(8)
F3A 0.085(4) 0.170(7) 0.182(11) 0.002(7) 0.002(5) 0.087(4)
F11A 0.274(16) 0.35(2) 0.161(8) 0.066(9) 0.104(10) 0.257(16)
F10A 0.248(16) 0.254(17) 0.245(17) 0.170(15) 0.143(14) 0.200(14)
F12A 0.103(7) 0.218(12) 0.28(2) 0.005(12) -0.047(8) 0.091(7)
F7A 0.164(9) 0.114(7) 0.134(11) -0.027(7) 0.078(9) -0.012(6)
F8A 0.222(13) 0.157(10) 0.140(9) 0.001(8) 0.036(9) 0.125(11)
F9A 0.29(2) 0.147(10) 0.115(9) 0.042(9) 0.116(14) 0.113(16)

loop_
_atom_type_symbol
_atom_type_description
_atom_type_scat_dispersion_real
_atom_type_scat_dispersion_imag
_atom_type_scat_source
C C 0.0181 0.0091 'International Tables Vol C Tables 4.2.6.8 and 6.1.1.4'
H H 0.0000 0.0000 'International Tables Vol C Tables 4.2.6.8 and 6.1.1.4'
Cl Cl 0.3639 0.7018 'International Tables Vol C Tables 4.2.6.8 and 6.1.1.4'
F F 0.0727 0.0534 'International Tables Vol C Tables 4.2.6.8 and 6.1.1.4'
N N 0.0311 0.0180 'International Tables Vol C Tables 4.2.6.8 and 6.1.1.4'
O O 0.0492 0.0322 'International Tables Vol C Tables 4.2.6.8 and 6.1.1.4'

loop_
_geom_angle_atom_site_label_1
_geom_angle_atom_site_label_2
_geom_angle_atom_site_label_3
_geom_angle
_geom_angle_site_symmetry_1
_geom_angle_site_symmetry_3
_geom_angle_publ_flag
C29 N5 H5 115.9 . . ?
C29 N5 C27 128.1(3) . . ?
C27 N5 H5 115.9 . . ?
C9 N2 H2 115.9 . . ?
C9 N2 C7 128.3(3) . . ?
C7 N2 H2 115.9 . . ?
C13 N3 H3 115.5 . . ?
C12 N3 H3 115.5 . . ?
C12 N3 C13 129.1(3) . . ?
C61 N8 C68 111.0(3) . . ?
C61 N8 C60 107.5(2) . . ?
C61 N8 C69 110.8(3) . . ?
C60 N8 C68 110.4(3) . . ?
C69 N8 C68 107.0(3) . . ?
C69 N8 C60 110.1(3) . . ?
C52 N7 C44 111.2(3) . . ?
C53 N7 C52 105.3(3) . . ?
C53 N7 C44 110.7(3) . . ?
C45 N7 C52 112.1(3) . . ?
C45 N7 C53 111.8(3) . . ?
C45 N7 C44 105.8(3) . . ?
C32 N6 H6 115.9 . . ?
C32 N6 C33 128.1(3) . . ?
C33 N6 H6 115.9 . . ?
C28 N4 H4 125.8 . . ?
C21 N4 H4 125.8 . . ?
C21 N4 C28 108.4(3) . . ?
N2 C9 C12 129.1(3) . . ?
N2 C9 C10 139.9(3) . . ?
C12 C9 C10 91.1(3) . . ?
C18 C13 N3 116.9(3) . . ?
C14 C13 N3 123.2(3) . . ?
C14 C13 C18 119.8(3) . . ?
N3 C12 C9 129.3(3) . . ?
N3 C12 C11 138.5(3) . . ?
C9 C12 C11 92.2(3) . . ?
C8 N1 H1 126.1 . . ?
C8 N1 C1 107.8(4) . . ?
C1 N1 H1 126.1 . . ?
N5 C29 C32 129.7(3) . . ?
N5 C29 C30 138.1(3) . . ?
C32 C29 C30 92.1(3) . . ?
N8 C61 H61A 108.7 . . ?
N8 C61 H61B 108.7 . . ?
H61A C61 H61B 107.6 . . ?
C62 C61 N8 114.2(3) . . ?
C62 C61 H61A 108.7 . . ?
C62 C61 H61B 108.7 . . ?
O1 C10 C9 137.4(3) . . ?
O1 C10 C11 133.6(3) . . ?
C9 C10 C11 89.0(3) . . ?
C28 C27 N5 118.8(3) . . ?
C26 C27 N5 123.1(3) . . ?
C26 C27 C28 118.1(3) . . ?
C13 C18 H18 120.0 . . ?
C17 C18 C13 120.1(3) . . ?
C17 C18 H18 120.0 . . ?
C61 C62 H62A 109.2 . . ?
C61 C62 H62B 109.2 . . ?
H62A C62 H62B 107.9 . . ?
C63 C62 C61 112.1(3) . . ?
C63 C62 H62A 109.2 . . ?
C63 C62 H62B 109.2 . . ?
C13 C14 H14 119.8 . . ?
C15 C14 C13 120.3(3) . . ?
C15 C14 H14 119.8 . . ?
N6 C32 C29 128.2(3) . . ?
N6 C32 C31 139.6(3) . . ?
C29 C32 C31 92.2(3) . . ?
N4 C28 C27 130.1(3) . . ?
N4 C28 C23 107.9(3) . . ?
C27 C28 C23 122.0(3) . . ?
O3 C30 C29 137.2(3) . . ?
O3 C30 C31 135.1(3) . . ?
C29 C30 C31 87.7(3) . . ?
N6 C33 C34 117.4(3) . . ?
C38 C33 N6 122.8(3) . . ?
C38 C33 C34 119.7(3) . . ?
N7 C52 H52A 108.1 . . ?
N7 C52 H52B 108.1 . . ?
H52A C52 H52B 107.3 . . ?
C51 C52 N7 116.8(3) . . ?
C51 C52 H52A 108.1 . . ?
C51 C52 H52B 108.1 . . ?
C6 C7 N2 124.4(3) . . ?
C6 C7 C8 117.2(3) . . ?
C8 C7 N2 118.4(3) . . ?
C27 C26 H26 119.9 . . ?
C27 C26 C25 120.1(3) . . ?
C25 C26 H26 119.9 . . ?
C33 C38 H38 119.9 . . ?
C37 C38 C33 120.1(4) . . ?
C37 C38 H38 119.9 . . ?
N7 C53 H53A 108.2 . . ?
N7 C53 H53B 108.2 . . ?
H53A C53 H53B 107.3 . . ?
C54 C53 N7 116.4(3) . . ?
C54 C53 H53A 108.2 . . ?
C54 C53 H53B 108.2 . . ?
C33 C34 H34 120.0 . . ?
C35 C34 C33 120.0(4) . . ?
C35 C34 H34 120.0 . . ?
N8 C68 H68A 108.5 . . ?
N8 C68 H68B 108.5 . . ?
H68A C68 H68B 107.5 . . ?
C67 C68 N8 115.0(3) . . ?
C67 C68 H68A 108.5 . . ?
C67 C68 H68B 108.5 . . ?
N7 C44 H44A 108.3 . . ?
N7 C44 H44B 108.3 . . ?
H44A C44 H44B 107.4 . . ?
C43 C44 N7 116.0(3) . . ?
C43 C44 H44A 108.3 . . ?
C43 C44 H44B 108.3 . . ?
C18 C17 C16 120.1(3) . . ?
C18 C17 C20 120.3(4) . . ?
C16 C17 C20 119.6(4) . . ?
N8 C60 H60A 108.3 . . ?
N8 C60 H60B 108.3 . . ?
H60A C60 H60B 107.4 . . ?
C59 C60 N8 115.8(3) . . ?
C59 C60 H60A 108.3 . . ?
C59 C60 H60B 108.3 . . ?
C14 C15 C16 120.1(3) . . ?
C14 C15 C19 120.6(4) . . ?
C16 C15 C19 119.3(3) . . ?
O4 C31 C32 137.7(3) . . ?
O4 C31 C30 134.3(3) . . ?
C32 C31 C30 88.0(3) . . ?
N8 C69 H69A 108.4 . . ?
N8 C69 H69B 108.4 . . ?
H69A C69 H69B 107.4 . . ?
C70 C69 N8 115.6(3) . . ?
C70 C69 H69A 108.4 . . ?
C70 C69 H69B 108.4 . . ?
C23 C24 H24 120.4 . . ?
C25 C24 H24 120.4 . . ?
C25 C24 C23 119.2(4) . . ?
C28 C23 C22 106.2(3) . . ?
C24 C23 C28 118.6(3) . . ?
C24 C23 C22 135.2(4) . . ?
C7 C6 H6A 119.6 . . ?
C7 C6 C5 120.8(4) . . ?
C5 C6 H6A 119.6 . . ?
N1 C8 C7 130.0(4) . . ?
N1 C8 C3 108.3(3) . . ?
C7 C8 C3 121.7(4) . . ?
O2 C11 C12 137.7(3) . . ?
O2 C11 C10 134.6(3) . . ?
C12 C11 C10 87.7(3) . . ?
C69 C70 H70A 109.5 . . ?
C69 C70 H70B 109.5 . . ?
C69 C70 C71 110.8(3) . . ?
H70A C70 H70B 108.1 . . ?
C71 C70 H70A 109.5 . . ?
C71 C70 H70B 109.5 . . ?
C26 C25 H25 119.0 . . ?
C24 C25 C26 121.9(4) . . ?
C24 C25 H25 119.0 . . ?
C17 C16 H16 120.2 . . ?
C15 C16 C17 119.6(3) . . ?
C15 C16 H16 120.2 . . ?
C60 C59 H59A 109.6 . . ?
C60 C59 H59B 109.6 . . ?
H59A C59 H59B 108.1 . . ?
C58 C59 C60 110.4(3) . . ?
C58 C59 H59A 109.6 . . ?
C58 C59 H59B 109.6 . . ?
C34 C35 C36 120.0(4) . . ?
C34 C35 C39 119.3(4) . . ?
C36 C35 C39 120.7(4) . . ?
C8 C3 C2 106.0(4) . . ?
C4 C3 C8 119.5(4) . . ?
C4 C3 C2 134.5(4) . . ?
C44 C43 H43A 109.7 . . ?
C44 C43 H43B 109.7 . . ?
C44 C43 C42 109.7(4) . . ?
H43A C43 H43B 108.2 . . ?
C42 C43 H43A 109.7 . . ?
C42 C43 H43B 109.7 . . ?
C62 C63 H63A 109.1 . . ?
C62 C63 H63B 109.1 . . ?
C62 C63 C64 112.3(4) . . ?
H63A C63 H63B 107.9 . . ?
C64 C63 H63A 109.1 . . ?
C64 C63 H63B 109.1 . . ?
N4 C21 H21 124.9 . . ?
C22 C21 N4 110.1(4) . . ?
C22 C21 H21 124.9 . . ?
C68 C67 H67A 109.2 . . ?
C68 C67 H67B 109.2 . . ?
H67A C67 H67B 107.9 . . ?
C66 C67 C68 112.0(4) . . ?
C66 C67 H67A 109.2 . . ?
C66 C67 H67B 109.2 . . ?
C38 C37 C36 120.1(4) . . ?
C38 C37 C40 119.6(4) . . ?
C36 C37 C40 120.2(4) . . ?
C3 C4 H4A 120.7 . . ?
C5 C4 C3 118.7(4) . . ?
C5 C4 H4A 120.7 . . ?
N7 C45 H45A 108.1 . . ?
N7 C45 H45B 108.1 . . ?
H45A C45 H45B 107.3 . . ?
C46 C45 N7 116.8(4) . . ?
C46 C45 H45A 108.1 . . ?
C46 C45 H45B 108.1 . . ?
C6 C5 H5A 118.9 . . ?
C4 C5 C6 122.1(4) . . ?
C4 C5 H5A 118.9 . . ?
C59 C58 H58A 109.0 . . ?
C59 C58 H58B 109.0 . . ?
C59 C58 C57 112.8(4) . . ?
H58A C58 H58B 107.8 . . ?
C57 C58 H58A 109.0 . . ?
C57 C58 H58B 109.0 . . ?
C23 C22 H22 126.3 . . ?
C21 C22 C23 107.4(4) . . ?
C21 C22 H22 126.3 . . ?
C70 C71 H71A 109.2 . . ?
C70 C71 H71B 109.2 . . ?
C70 C71 C72 112.2(4) . . ?
H71A C71 H71B 107.9 . . ?
C72 C71 H71A 109.2 . . ?
C72 C71 H71B 109.2 . . ?
C35 C36 C37 120.1(4) . . ?
C35 C36 H36 120.0 . . ?
C37 C36 H36 120.0 . . ?
F3 C19 F2 100.7(10) . . ?
F3 C19 C15 116.4(9) . . ?
F2 C19 C15 115.2(7) . . ?
F1 C19 F3 104.1(9) . . ?
F1 C19 F2 102.2(8) . . ?
F1 C19 C15 116.0(7) . . ?
F1A C19 C15 113.1(6) . . ?
F1A C19 F2A 108.1(10) . . ?
F1A C19 F3A 107.2(8) . . ?
F2A C19 C15 110.3(8) . . ?
F2A C19 F3A 104.6(8) . . ?
F3A C19 C15 113.1(6) . . ?
C53 C54 H54A 109.9 . . ?
C53 C54 H54B 109.9 . . ?
C53 C54 C55 109.1(4) . . ?
H54A C54 H54B 108.3 . . ?
C55 C54 H54A 109.9 . . ?
C55 C54 H54B 109.9 . . ?
C52 C51 H51A 110.1 . . ?
C52 C51 H51B 110.1 . . ?
C52 C51 C50 108.1(4) . . ?
H51A C51 H51B 108.4 . . ?
C50 C51 H51A 110.1 . . ?
C50 C51 H51B 110.1 . . ?
F6 C20 C17 112.0(8) . . ?
F6 C20 F5 105.8(10) . . ?
F4 C20 F6 106.1(11) . . ?
F4 C20 C17 115.4(10) . . ?
F4 C20 F5 106.1(9) . . ?
F5 C20 C17 110.7(8) . . ?
F6A C20 C17 115.9(9) . . ?
F4A C20 C17 113.6(10) . . ?
F4A C20 F6A 104.1(11) . . ?
F4A C20 F5A 101.3(10) . . ?
F5A C20 C17 115.6(9) . . ?
F5A C20 F6A 104.7(11) . . ?
C43 C42 H42A 108.9 . . ?
C43 C42 H42B 108.9 . . ?
H42A C42 H42B 107.7 . . ?
C41 C42 C43 113.4(5) . . ?
C41 C42 H42A 108.9 . . ?
C41 C42 H42B 108.9 . . ?
C63 C64 H64A 109.5 . . ?
C63 C64 H64B 109.5 . . ?
C63 C64 H64C 109.5 . . ?
H64A C64 H64B 109.5 . . ?
H64A C64 H64C 109.5 . . ?
H64B C64 H64C 109.5 . . ?
C45 C46 H46A 110.4 . . ?
C45 C46 H46B 110.4 . . ?
C45 C46 C47 106.7(5) . . ?
H46A C46 H46B 108.6 . . ?
C47 C46 H46A 110.4 . . ?
C47 C46 H46B 110.4 . . ?
F8 C39 C35 112.5(7) . . ?
F8 C39 F9 103.9(9) . . ?
F7 C39 C35 112.3(6) . . ?
F7 C39 F8 106.3(8) . . ?
F7 C39 F9 107.2(9) . . ?
F9 C39 C35 113.9(7) . . ?
F7A C39 C35 116.6(7) . . ?
F7A C39 F8A 102.1(9) . . ?
F8A C39 C35 115.3(6) . . ?
F9A C39 C35 116.6(7) . . ?
F9A C39 F7A 103.0(8) . . ?
F9A C39 F8A 100.9(9) . . ?
N1 C1 H1A 124.8 . . ?
C2 C1 N1 110.4(4) . . ?
C2 C1 H1A 124.8 . . ?
C3 C2 H2A 126.2 . . ?
C1 C2 C3 107.5(4) . . ?
C1 C2 H2A 126.2 . . ?
C54 C55 H55A 108.6 . . ?
C54 C55 H55B 108.6 . . ?
H55A C55 H55B 107.6 . . ?
C56 C55 C54 114.7(4) . . ?
C56 C55 H55A 108.6 . . ?
C56 C55 H55B 108.6 . . ?
C51 C50 H50A 108.6 . . ?
C51 C50 H50B 108.6 . . ?
H50A C50 H50B 107.6 . . ?
C49 C50 C51 114.7(5) . . ?
C49 C50 H50A 108.6 . . ?
C49 C50 H50B 108.6 . . ?
C58 C57 H57A 109.5 . . ?
C58 C57 H57B 109.5 . . ?
C58 C57 H57C 109.5 . . ?
H57A C57 H57B 109.5 . . ?
H57A C57 H57C 109.5 . . ?
H57B C57 H57C 109.5 . . ?
C67 C66 H66A 108.8 . . ?
C67 C66 H66B 108.8 . . ?
H66A C66 H66B 107.7 . . ?
C65 C66 C67 113.7(5) . . ?
C65 C66 H66A 108.8 . . ?
C65 C66 H66B 108.8 . . ?
C42 C41 H41A 109.5 . . ?
C42 C41 H41B 109.5 . . ?
C42 C41 H41C 109.5 . . ?
H41A C41 H41B 109.5 . . ?
H41A C41 H41C 109.5 . . ?
H41B C41 H41C 109.5 . . ?
C71 C72 H72A 109.5 . . ?
C71 C72 H72B 109.5 . . ?
C71 C72 H72C 109.5 . . ?
H72A C72 H72B 109.5 . . ?
H72A C72 H72C 109.5 . . ?
H72B C72 H72C 109.5 . . ?
F11 C40 C37 117.1(6) . . ?
F11 C40 F12 101.4(9) . . ?
F11 C40 F10 104.9(10) . . ?
F12 C40 C37 113.0(7) . . ?
F10 C40 C37 118.6(9) . . ?
F10 C40 F12 99.1(9) . . ?
F11A C40 C37 113.3(8) . . ?
F11A C40 F10A 104.7(11) . . ?
F10A C40 C37 109.5(9) . . ?
F12A C40 C37 113.7(9) . . ?
F12A C40 F11A 108.7(12) . . ?
F12A C40 F10A 106.2(10) . . ?
C46 C47 H47A 108.7 . . ?
C46 C47 H47B 108.7 . . ?
H47A C47 H47B 107.6 . . ?
C48 C47 C46 114.0(8) . . ?
C48 C47 H47A 108.7 . . ?
C48 C47 H47B 108.7 . . ?
C50 C49 H49A 109.5 . . ?
C50 C49 H49B 109.5 . . ?
C50 C49 H49C 109.5 . . ?
H49A C49 H49B 109.5 . . ?
H49A C49 H49C 109.5 . . ?
H49B C49 H49C 109.5 . . ?
C55 C56 H56A 109.5 . . ?
C55 C56 H56B 109.5 . . ?
C55 C56 H56C 109.5 . . ?
H56A C56 H56B 109.5 . . ?
H56A C56 H56C 109.5 . . ?
H56B C56 H56C 109.5 . . ?
C66 C65 H65A 109.5 . . ?
C66 C65 H65B 109.5 . . ?
C66 C65 H65C 109.5 . . ?
H65A C65 H65B 109.5 . . ?
H65A C65 H65C 109.5 . . ?
H65B C65 H65C 109.5 . . ?
C47 C48 H48A 109.5 . . ?
C47 C48 H48B 109.5 . . ?
C47 C48 H48C 109.5 . . ?
H48A C48 H48B 109.5 . . ?
H48A C48 H48C 109.5 . . ?
H48B C48 H48C 109.5 . . ?

loop_
_geom_bond_atom_site_label_1
_geom_bond_atom_site_label_2
_geom_bond_distance
_geom_bond_site_symmetry_2
_geom_bond_publ_flag
O3 C30 1.213(4) . ?
O1 C10 1.229(4) . ?
N5 H5 0.8700 . ?
N5 C29 1.338(4) . ?
N5 C27 1.413(4) . ?
O4 C31 1.212(4) . ?
N2 H2 0.8700 . ?
N2 C9 1.339(4) . ?
N2 C7 1.411(4) . ?
N3 H3 0.8700 . ?
N3 C13 1.397(4) . ?
N3 C12 1.350(4) . ?
N8 C61 1.516(4) . ?
N8 C68 1.523(4) . ?
N8 C60 1.521(4) . ?
N8 C69 1.518(4) . ?
O2 C11 1.217(4) . ?
N7 C52 1.521(5) . ?
N7 C53 1.517(5) . ?
N7 C44 1.523(5) . ?
N7 C45 1.514(5) . ?
N6 H6 0.8700 . ?
N6 C32 1.348(4) . ?
N6 C33 1.399(4) . ?
N4 H4 0.8700 . ?
N4 C28 1.379(4) . ?
N4 C21 1.369(5) . ?
C9 C12 1.401(5) . ?
C9 C10 1.470(5) . ?
C13 C18 1.388(5) . ?
C13 C14 1.385(5) . ?
C12 C11 1.472(5) . ?
N1 H1 0.8700 . ?
N1 C8 1.369(5) . ?
N1 C1 1.375(5) . ?
C29 C32 1.395(5) . ?
C29 C30 1.483(5) . ?
C61 H61A 0.9800 . ?
C61 H61B 0.9800 . ?
C61 C62 1.511(5) . ?
C10 C11 1.486(5) . ?
C27 C28 1.395(5) . ?
C27 C26 1.374(5) . ?
C18 H18 0.9400 . ?
C18 C17 1.383(5) . ?
C62 H62A 0.9800 . ?
C62 H62B 0.9800 . ?
C62 C63 1.505(5) . ?
C14 H14 0.9400 . ?
C14 C15 1.379(5) . ?
C32 C31 1.479(5) . ?
F3 C19 1.316(11) . ?
C28 C23 1.401(5) . ?
C30 C31 1.507(5) . ?
C33 C38 1.386(5) . ?
C33 C34 1.400(5) . ?
F6 C20 1.306(10) . ?
C52 H52A 0.9800 . ?
C52 H52B 0.9800 . ?
C52 C51 1.504(6) . ?
C7 C6 1.381(5) . ?
C7 C8 1.400(5) . ?
C26 H26 0.9400 . ?
C26 C25 1.399(5) . ?
C38 H38 0.9400 . ?
C38 C37 1.378(5) . ?
F4 C20 1.295(10) . ?
C53 H53A 0.9800 . ?
C53 H53B 0.9800 . ?
C53 C54 1.503(6) . ?
C34 H34 0.9400 . ?
C34 C35 1.382(5) . ?
C68 H68A 0.9800 . ?
C68 H68B 0.9800 . ?
C68 C67 1.500(5) . ?
C44 H44A 0.9800 . ?
C44 H44B 0.9800 . ?
C44 C43 1.509(6) . ?
C17 C16 1.392(5) . ?
C17 C20 1.462(5) . ?
C60 H60A 0.9800 . ?
C60 H60B 0.9800 . ?
C60 C59 1.517(5) . ?
F2 C19 1.352(10) . ?
C15 C16 1.390(5) . ?
C15 C19 1.461(5) . ?
C69 H69A 0.9800 . ?
C69 H69B 0.9800 . ?
C69 C70 1.512(5) . ?
C24 H24 0.9400 . ?
C24 C23 1.398(6) . ?
C24 C25 1.365(6) . ?
C23 C22 1.434(5) . ?
C6 H6A 0.9400 . ?
C6 C5 1.402(5) . ?
C8 C3 1.413(5) . ?
C70 H70A 0.9800 . ?
C70 H70B 0.9800 . ?
C70 C71 1.513(6) . ?
C25 H25 0.9400 . ?
C16 H16 0.9400 . ?
F1 C19 1.314(9) . ?
C59 H59A 0.9800 . ?
C59 H59B 0.9800 . ?
C59 C58 1.508(5) . ?
C35 C36 1.383(6) . ?
C35 C39 1.441(6) . ?
F5 C20 1.311(10) . ?
C3 C4 1.389(6) . ?
C3 C2 1.423(6) . ?
C43 H43A 0.9800 . ?
C43 H43B 0.9800 . ?
C43 C42 1.522(6) . ?
C63 H63A 0.9800 . ?
C63 H63B 0.9800 . ?
C63 C64 1.517(6) . ?
C21 H21 0.9400 . ?
C21 C22 1.346(6) . ?
C67 H67A 0.9800 . ?
C67 H67B 0.9800 . ?
C67 C66 1.491(6) . ?
C37 C36 1.396(6) . ?
C37 C40 1.439(6) . ?
C4 H4A 0.9400 . ?
C4 C5 1.361(6) . ?
C45 H45A 0.9800 . ?
C45 H45B 0.9800 . ?
C45 C46 1.502(6) . ?
C5 H5A 0.9400 . ?
C58 H58A 0.9800 . ?
C58 H58B 0.9800 . ?
C58 C57 1.517(6) . ?
F11 C40 1.310(9) . ?
C22 H22 0.9400 . ?
C71 H71A 0.9800 . ?
C71 H71B 0.9800 . ?
C71 C72 1.519(7) . ?
C36 H36 0.9400 . ?
C19 F1A 1.288(8) . ?
C19 F2A 1.298(10) . ?
C19 F3A 1.315(9) . ?
C54 H54A 0.9800 . ?
C54 H54B 0.9800 . ?
C54 C55 1.549(6) . ?
C51 H51A 0.9800 . ?
C51 H51B 0.9800 . ?
C51 C50 1.540(7) . ?
C20 F6A 1.327(11) . ?
C20 F4A 1.323(10) . ?
C20 F5A 1.324(10) . ?
F12 C40 1.357(10) . ?
C42 H42A 0.9800 . ?
C42 H42B 0.9800 . ?
C42 C41 1.497(8) . ?
C64 H64A 0.9700 . ?
C64 H64B 0.9700 . ?
C64 H64C 0.9700 . ?
C46 H46A 0.9800 . ?
C46 H46B 0.9800 . ?
C46 C47 1.580(9) . ?
C39 F8 1.309(9) . ?
C39 F7 1.292(9) . ?
C39 F9 1.326(8) . ?
C39 F7A 1.314(9) . ?
C39 F8A 1.386(10) . ?
C39 F9A 1.285(9) . ?
C1 H1A 0.9400 . ?
C1 C2 1.345(7) . ?
C2 H2A 0.9400 . ?
F10 C40 1.314(10) . ?
C55 H55A 0.9800 . ?
C55 H55B 0.9800 . ?
C55 C56 1.463(7) . ?
C50 H50A 0.9800 . ?
C50 H50B 0.9800 . ?
C50 C49 1.412(8) . ?
C57 H57A 0.9700 . ?
C57 H57B 0.9700 . ?
C57 H57C 0.9700 . ?
C66 H66A 0.9800 . ?
C66 H66B 0.9800 . ?
C66 C65 1.463(8) . ?
C41 H41A 0.9700 . ?
C41 H41B 0.9700 . ?
C41 H41C 0.9700 . ?
C72 H72A 0.9700 . ?
C72 H72B 0.9700 . ?
C72 H72C 0.9700 . ?
C40 F11A 1.293(10) . ?
C40 F10A 1.333(11) . ?
C40 F12A 1.272(10) . ?
C47 H47A 0.9800 . ?
C47 H47B 0.9800 . ?
C47 C48 1.355(10) . ?
C49 H49A 0.9700 . ?
C49 H49B 0.9700 . ?
C49 H49C 0.9700 . ?
C56 H56A 0.9700 . ?
C56 H56B 0.9700 . ?
C56 H56C 0.9700 . ?
C65 H65A 0.9700 . ?
C65 H65B 0.9700 . ?
C65 H65C 0.9700 . ?
C48 H48A 0.9700 . ?
C48 H48B 0.9700 . ?
C48 H48C 0.9700 . ?

loop_
_geom_torsion_atom_site_label_1
_geom_torsion_atom_site_label_2
_geom_torsion_atom_site_label_3
_geom_torsion_atom_site_label_4
_geom_torsion
_geom_torsion_site_symmetry_1
_geom_torsion_site_symmetry_2
_geom_torsion_site_symmetry_3
_geom_torsion_site_symmetry_4
_geom_torsion_publ_flag
O3 C30 C31 O4 -2.1(7) . . . . ?
O3 C30 C31 C32 176.8(4) . . . . ?
O1 C10 C11 O2 0.0(8) . . . . ?
O1 C10 C11 C12 -179.1(4) . . . . ?
N5 C29 C32 N6 -0.1(6) . . . . ?
N5 C29 C32 C31 -178.8(4) . . . . ?
N5 C29 C30 O3 0.4(8) . . . . ?
N5 C29 C30 C31 178.4(4) . . . . ?
N5 C27 C28 N4 2.5(6) . . . . ?
N5 C27 C28 C23 -178.0(3) . . . . ?
N5 C27 C26 C25 179.2(3) . . . . ?
N2 C9 C12 N3 1.6(6) . . . . ?
N2 C9 C12 C11 -179.2(4) . . . . ?
N2 C9 C10 O1 -1.2(8) . . . . ?
N2 C9 C10 C11 179.2(4) . . . . ?
N2 C7 C6 C5 178.1(4) . . . . ?
N2 C7 C8 N1 1.1(6) . . . . ?
N2 C7 C8 C3 -178.1(3) . . . . ?
N3 C13 C18 C17 -179.0(3) . . . . ?
N3 C13 C14 C15 178.6(3) . . . . ?
N3 C12 C11 O2 -0.6(8) . . . . ?
N3 C12 C11 C10 178.5(4) . . . . ?
N8 C61 C62 C63 175.1(3) . . . . ?
N8 C68 C67 C66 174.9(4) . . . . ?
N8 C60 C59 C58 -172.0(3) . . . . ?
N8 C69 C70 C71 -176.3(3) . . . . ?
N7 C52 C51 C50 -180.0(4) . . . . ?
N7 C53 C54 C55 175.1(4) . . . . ?
N7 C44 C43 C42 -179.5(4) . . . . ?
N7 C45 C46 C47 -175.6(4) . . . . ?
N6 C32 C31 O4 1.7(8) . . . . ?
N6 C32 C31 C30 -177.1(5) . . . . ?
N6 C33 C38 C37 -177.4(4) . . . . ?
N6 C33 C34 C35 177.7(3) . . . . ?
N4 C28 C23 C24 178.7(3) . . . . ?
N4 C28 C23 C22 -0.6(4) . . . . ?
N4 C21 C22 C23 0.1(5) . . . . ?
C9 N2 C7 C6 -6.5(6) . . . . ?
C9 N2 C7 C8 172.6(3) . . . . ?
C9 C12 C11 O2 -179.6(5) . . . . ?
C9 C12 C11 C10 -0.5(3) . . . . ?
C9 C10 C11 O2 179.6(5) . . . . ?
C9 C10 C11 C12 0.5(3) . . . . ?
C13 N3 C12 C9 -168.0(3) . . . . ?
C13 N3 C12 C11 13.3(7) . . . . ?
C13 C18 C17 C16 0.5(6) . . . . ?
C13 C18 C17 C20 177.3(4) . . . . ?
C13 C14 C15 C16 0.0(6) . . . . ?
C13 C14 C15 C19 -177.7(4) . . . . ?
C12 N3 C13 C18 175.3(3) . . . . ?
C12 N3 C13 C14 -2.6(6) . . . . ?
C12 C9 C10 O1 179.1(5) . . . . ?
C12 C9 C10 C11 -0.5(3) . . . . ?
N1 C8 C3 C4 -178.9(4) . . . . ?
N1 C8 C3 C2 0.1(5) . . . . ?
N1 C1 C2 C3 -0.3(7) . . . . ?
C29 N5 C27 C28 -167.0(3) . . . . ?
C29 N5 C27 C26 15.5(5) . . . . ?
C29 C32 C31 O4 -179.8(5) . . . . ?
C29 C32 C31 C30 1.3(3) . . . . ?
C29 C30 C31 O4 179.8(5) . . . . ?
C29 C30 C31 C32 -1.3(3) . . . . ?
C61 N8 C68 C67 56.6(4) . . . . ?
C61 N8 C60 C59 -173.7(3) . . . . ?
C61 N8 C69 C70 -52.3(4) . . . . ?
C61 C62 C63 C64 178.9(4) . . . . ?
C10 C9 C12 N3 -178.6(4) . . . . ?
C10 C9 C12 C11 0.5(3) . . . . ?
C27 N5 C29 C32 -168.6(3) . . . . ?
C27 N5 C29 C30 15.2(6) . . . . ?
C27 C28 C23 C24 -0.9(6) . . . . ?
C27 C28 C23 C22 179.8(3) . . . . ?
C27 C26 C25 C24 -1.7(6) . . . . ?
C18 C13 C14 C15 0.7(5) . . . . ?
C18 C17 C16 C15 0.3(6) . . . . ?
C18 C17 C20 F6 38.8(13) . . . . ?
C18 C17 C20 F4 160.3(15) . . . . ?
C18 C17 C20 F5 -79.1(11) . . . . ?
C18 C17 C20 F6A 8.2(14) . . . . ?
C18 C17 C20 F4A 128.8(12) . . . . ?
C18 C17 C20 F5A -114.7(17) . . . . ?
C14 C13 C18 C17 -1.0(5) . . . . ?
C14 C15 C16 C17 -0.5(6) . . . . ?
C14 C15 C19 F3 115.0(14) . . . . ?
C14 C15 C19 F2 -2.6(11) . . . . ?
C14 C15 C19 F1 -122.0(11) . . . . ?
C14 C15 C19 F1A -38.0(14) . . . . ?
C14 C15 C19 F2A 83.2(11) . . . . ?
C14 C15 C19 F3A -160.1(13) . . . . ?
C32 N6 C33 C38 5.4(6) . . . . ?
C32 N6 C33 C34 -171.9(4) . . . . ?
C32 C29 C30 O3 -176.7(4) . . . . ?
C32 C29 C30 C31 1.3(3) . . . . ?
C28 N4 C21 C22 -0.5(4) . . . . ?
C28 C27 C26 C25 1.7(5) . . . . ?
C28 C23 C22 C21 0.3(5) . . . . ?
C30 C29 C32 N6 177.4(4) . . . . ?
C30 C29 C32 C31 -1.4(3) . . . . ?
C33 N6 C32 C29 168.9(3) . . . . ?
C33 N6 C32 C31 -13.1(7) . . . . ?
C33 C38 C37 C36 -0.3(6) . . . . ?
C33 C38 C37 C40 175.5(4) . . . . ?
C33 C34 C35 C36 0.1(6) . . . . ?
C33 C34 C35 C39 -177.8(4) . . . . ?
C52 N7 C53 C54 -176.9(4) . . . . ?
C52 N7 C44 C43 67.2(4) . . . . ?
C52 N7 C45 C46 -55.8(5) . . . . ?
C52 C51 C50 C49 177.5(6) . . . . ?
C7 N2 C9 C12 -178.9(3) . . . . ?
C7 N2 C9 C10 1.4(7) . . . . ?
C7 C6 C5 C4 -0.6(7) . . . . ?
C7 C8 C3 C4 0.5(6) . . . . ?
C7 C8 C3 C2 179.5(4) . . . . ?
C26 C27 C28 N4 -179.9(3) . . . . ?
C26 C27 C28 C23 -0.4(5) . . . . ?
C38 C33 C34 C35 0.3(6) . . . . ?
C38 C37 C36 C35 0.6(7) . . . . ?
C38 C37 C40 F11 3.3(12) . . . . ?
C38 C37 C40 F12 120.6(9) . . . . ?
C38 C37 C40 F10 -124.1(13) . . . . ?
C38 C37 C40 F11A 33.9(15) . . . . ?
C38 C37 C40 F10A -82.6(14) . . . . ?
C38 C37 C40 F12A 158.8(18) . . . . ?
C53 N7 C52 C51 -178.4(4) . . . . ?
C53 N7 C44 C43 -49.5(5) . . . . ?
C53 N7 C45 C46 62.2(5) . . . . ?
C53 C54 C55 C56 -177.6(5) . . . . ?
C34 C33 C38 C37 -0.2(6) . . . . ?
C34 C35 C36 C37 -0.5(7) . . . . ?
C34 C35 C39 F8 62.7(12) . . . . ?
C34 C35 C39 F7 -57.3(11) . . . . ?
C34 C35 C39 F9 -179.4(15) . . . . ?
C34 C35 C39 F7A -125.5(13) . . . . ?
C34 C35 C39 F8A -5.7(15) . . . . ?
C34 C35 C39 F9A 112.4(15) . . . . ?
C68 N8 C61 C62 58.7(4) . . . . ?
C68 N8 C60 C59 -52.4(4) . . . . ?
C68 N8 C69 C70 -173.5(3) . . . . ?
C68 C67 C66 C65 -177.8(6) . . . . ?
C44 N7 C52 C51 61.6(5) . . . . ?
C44 N7 C53 C54 -56.5(5) . . . . ?
C44 N7 C45 C46 -177.2(4) . . . . ?
C44 C43 C42 C41 -173.8(4) . . . . ?
C60 N8 C61 C62 179.6(3) . . . . ?
C60 N8 C68 C67 -62.6(4) . . . . ?
C60 N8 C69 C70 66.5(4) . . . . ?
C60 C59 C58 C57 -177.0(4) . . . . ?
C69 N8 C61 C62 -60.0(4) . . . . ?
C69 N8 C68 C67 177.6(3) . . . . ?
C69 N8 C60 C59 65.5(4) . . . . ?
C69 C70 C71 C72 -179.8(4) . . . . ?
C24 C23 C22 C21 -178.7(5) . . . . ?
C23 C24 C25 C26 0.4(7) . . . . ?
C6 C7 C8 N1 -179.8(4) . . . . ?
C6 C7 C8 C3 1.0(6) . . . . ?
C8 N1 C1 C2 0.4(6) . . . . ?
C8 C7 C6 C5 -1.0(6) . . . . ?
C8 C3 C4 C5 -2.0(7) . . . . ?
C8 C3 C2 C1 0.2(6) . . . . ?
C25 C24 C23 C28 0.9(6) . . . . ?
C25 C24 C23 C22 179.9(4) . . . . ?
C16 C17 C20 F6 -144.5(13) . . . . ?
C16 C17 C20 F4 -22.9(16) . . . . ?
C16 C17 C20 F5 97.7(11) . . . . ?
C16 C17 C20 F6A -175.0(13) . . . . ?
C16 C17 C20 F4A -54.4(12) . . . . ?
C16 C17 C20 F5A 62.0(18) . . . . ?
C16 C15 C19 F3 -62.7(14) . . . . ?
C16 C15 C19 F2 179.7(9) . . . . ?
C16 C15 C19 F1 60.3(12) . . . . ?
C16 C15 C19 F1A 144.3(14) . . . . ?
C16 C15 C19 F2A -94.5(11) . . . . ?
C16 C15 C19 F3A 22.2(14) . . . . ?
C3 C4 C5 C6 2.1(7) . . . . ?
C21 N4 C28 C27 -179.8(4) . . . . ?
C21 N4 C28 C23 0.6(4) . . . . ?
C4 C3 C2 C1 178.9(5) . . . . ?
C45 N7 C52 C51 -56.6(5) . . . . ?
C45 N7 C53 C54 61.2(5) . . . . ?
C45 N7 C44 C43 -170.8(3) . . . . ?
C45 C46 C47 C48 -173.9(7) . . . . ?
C36 C35 C39 F8 -115.2(11) . . . . ?
C36 C35 C39 F7 124.9(11) . . . . ?
C36 C35 C39 F9 2.7(16) . . . . ?
C36 C35 C39 F7A 56.7(14) . . . . ?
C36 C35 C39 F8A 176.5(14) . . . . ?
C36 C35 C39 F9A -65.4(15) . . . . ?
C36 C37 C40 F11 179.1(11) . . . . ?
C36 C37 C40 F12 -63.7(10) . . . . ?
C36 C37 C40 F10 51.6(14) . . . . ?
C36 C37 C40 F11A -150.3(14) . . . . ?
C36 C37 C40 F10A 93.1(14) . . . . ?
C36 C37 C40 F12A -25.5(19) . . . . ?
C19 C15 C16 C17 177.2(4) . . . . ?
C20 C17 C16 C15 -176.5(4) . . . . ?
C39 C35 C36 C37 177.3(4) . . . . ?
C1 N1 C8 C7 -179.6(4) . . . . ?
C1 N1 C8 C3 -0.3(5) . . . . ?
C2 C3 C4 C5 179.4(5) . . . . ?
C40 C37 C36 C35 -175.1(5) . . . . ?
